data_7702342
loop_
_publ_author_name
'Cotton, F. Albert'
'Lin, Chun'
'Murillo, Carlos A.'

_publ_section_title
;
 Coupling Mo2n+ units via dicarboxylate bridges
;
_journal_issue 19
_journal_name_full 'Journal of the Chemical Society, Dalton Transactions'
_journal_page_first 3151
_journal_paper_doi 10.1039/a806161k
_journal_year 1998
_chemical_formula_moiety '[Mo2(p-MeOform)3]2(C2O4)(2CH2Cl2)'
_chemical_formula_sum 'C94 H94 Cl4 Mo4 N12 O16'
_chemical_formula_weight 2173.37
_space_group_IT_number 14
_space_group_name_Hall '-P 2ybc'
_space_group_name_H-M_alt 'P 1 21/c 1'
_symmetry_cell_setting monoclinic
_symmetry_space_group_name_H-M 'P 1 21/c 1'
_atom_sites_solution_hydrogens geom
_atom_sites_solution_primary direct
_atom_sites_solution_secondary difmap
_audit_creation_method SHELXL-97
_cell_angle_alpha 90.00
_cell_angle_beta 97.40(1)
_cell_angle_gamma 90.00
_cell_formula_units_Z 2
_cell_length_a 13.998(2)
_cell_length_b 17.441(3)
_cell_length_c 20.229(1)
_cell_measurement_reflns_used 250
_cell_measurement_temperature 213(2)
_cell_measurement_theta_max 20.8
_cell_measurement_theta_min 9.0
_cell_volume 4897.6(11)
_computing_cell_refinement MADNES
_computing_data_collection MADNES
_computing_data_reduction PROCOR
_computing_molecular_graphics 'XP (Siemens, 1990)'
_computing_publication_material 'SHELXL-97 (Sheldrick, 1997)'
_computing_structure_refinement 'SHELXL-97 (Sheldrick, 1997)'
_computing_structure_solution 'SHELXS-97 (Sheldrick, 1990)'
_diffrn_ambient_temperature 213(2)
_diffrn_measured_fraction_theta_full 0.947
_diffrn_measured_fraction_theta_max 0.947
_diffrn_measurement_device 'Nonius FAST area detector'
_diffrn_measurement_method 'Ellipsoid-mask fitting'
_diffrn_radiation_monochromator graphite
_diffrn_radiation_source 'fine-focus sealed tube'
_diffrn_radiation_type MoK\a
_diffrn_radiation_wavelength 0.71073
_diffrn_reflns_av_R_equivalents 0.0413
_diffrn_reflns_av_sigmaI/netI 0.0324
_diffrn_reflns_limit_h_max 15
_diffrn_reflns_limit_h_min -14
_diffrn_reflns_limit_k_max 18
_diffrn_reflns_limit_k_min -18
_diffrn_reflns_limit_l_max 21
_diffrn_reflns_limit_l_min -21
_diffrn_reflns_number 18986
_diffrn_reflns_theta_full 22.57
_diffrn_reflns_theta_max 22.57
_diffrn_reflns_theta_min 2.34
_diffrn_standards_number 'None (area detector data)'
_exptl_absorpt_coefficient_mu 0.678
_exptl_absorpt_correction_T_max 0.844
_exptl_absorpt_correction_T_min 0.705
_exptl_absorpt_correction_type multi-scan
_exptl_crystal_colour red
_exptl_crystal_density_diffrn 1.474
_exptl_crystal_density_meas ?
_exptl_crystal_density_method 'not measured'
_exptl_crystal_description cubic-shape
_exptl_crystal_F_000 2212
_exptl_crystal_size_max 0.30
_exptl_crystal_size_mid 0.30
_exptl_crystal_size_min 0.25
_refine_diff_density_max 0.897
_refine_diff_density_min -0.561
_refine_diff_density_rms 0.103
_refine_ls_extinction_method none
_refine_ls_goodness_of_fit_all 1.096
_refine_ls_hydrogen_treatment mixed
_refine_ls_matrix_type full
_refine_ls_number_parameters 596
_refine_ls_number_reflns 6356
_refine_ls_number_restraints 10
_refine_ls_restrained_S_all 1.096
_refine_ls_R_factor_all 0.0620
_refine_ls_R_factor_obs 0.0524
_refine_ls_shift/esd_max 0.001
_refine_ls_shift/esd_mean 0.000
_refine_ls_structure_factor_coef Fsqd
_refine_ls_weighting_details 'w=1/[\s^2^(Fo^2^)+(0.0480P)^2^+26.2839P] where P=(Fo^2^+2Fc^2^)/3'
_refine_ls_weighting_scheme calc
_refine_ls_wR_factor_all 0.1292
_refine_ls_wR_factor_obs 0.1209
_reflns_number_total 6356
_reflns_threshold_expression >2sigma(I)
_cod_data_source_file k806161.txt
_cod_data_source_block CMPD_2
_cod_depositor_comments
;
The following automatic conversions were performed:

data item '_geom_angle_publ_flag' value 'Y' was changed to 'y' in
accordance with the
/home/saulius/struct/COD-crude-data/automatic-downloads/DataCite-retrospective/RSC/depositions/lib/dictionaries/cif_core.dic
dictionary named 'cif_core.dic' version 2.4.2 last updated on
2011-04-26 (20 times).

data item '_geom_bond_publ_flag' value 'Y' was changed to 'y' in
accordance with the
/home/saulius/struct/COD-crude-data/automatic-downloads/DataCite-retrospective/RSC/depositions/lib/dictionaries/cif_core.dic
dictionary named 'cif_core.dic' version 2.4.2 last updated on
2011-04-26 (9 times).

data item '_symmetry_cell_setting' value 'Monoclinic' was changed to
'monoclinic' in accordance with the
/home/saulius/struct/COD-crude-data/automatic-downloads/DataCite-retrospective/RSC/depositions/lib/dictionaries/cif_core.dic
dictionary named 'cif_core.dic' version 2.4.2 last updated on
2011-04-26.

data item '_exptl_crystal_density_meas' value 'not measured' was
changed to '?' -- the value is perceived as not measured.

data item '_refine_ls_weighting_scheme' value 'calc
w=1/[\s^2^(Fo^2^)+(0.0480P)^2^+26.2839P] where P=(Fo^2^+2Fc^2^)/3'
was changed to 'calc'. A new data item '_refine_ls_weighting_details'
was created with the value set to
'w=1/[\s^2^(Fo^2^)+(0.0480P)^2^+26.2839P] where P=(Fo^2^+2Fc^2^)/3'.

Automatic conversion script
Id: cif_fix_values 6909 2019-04-08 15:41:33Z antanas 
;
_cod_original_cell_volume 4898(1)
_cod_original_sg_symbol_H-M P2(1)/c
_cod_database_code 7702342
_reflns_number_obs 5571

loop_
_symmetry_equiv_pos_as_xyz
'x, y, z'
'-x, y+1/2, -z+1/2'
'-x, -y, -z'
'x, -y-1/2, z-1/2'

loop_
_atom_site_label
_atom_site_type_symbol
_atom_site_fract_x
_atom_site_fract_y
_atom_site_fract_z
_atom_site_U_iso_or_equiv
_atom_site_adp_type
_atom_site_occupancy
_atom_site_calc_flag
_atom_site_refinement_flags
_atom_site_disorder_assembly
_atom_site_disorder_group
Mo1 Mo 0.93962(3) 0.56590(3) 0.16091(2) 0.02113(16) Uani 1 d . . .
Mo2 Mo 0.81082(3) 0.54842(3) 0.09810(2) 0.02147(16) Uani 1 d . . .
N1 N 0.9583(3) 0.6799(3) 0.1272(2) 0.0237(10) Uani 1 d . . .
N2 N 0.8145(3) 0.6636(3) 0.0600(2) 0.0246(10) Uani 1 d . . .
N3 N 0.8647(3) 0.5997(3) 0.2418(2) 0.0246(10) Uani 1 d . . .
N4 N 0.7232(3) 0.5753(2) 0.1739(2) 0.0221(10) Uani 1 d . . .
N5 N 0.9517(3) 0.4500(2) 0.1923(2) 0.0258(11) Uani 1 d . . .
N6 N 0.8145(3) 0.4268(3) 0.1202(2) 0.0241(10) Uani 1 d . . .
C1 C 0.8921(4) 0.7055(3) 0.0800(3) 0.0256(13) Uani 1 d . . .
H1A H 0.8998 0.7536 0.0604 0.031 Uiso 1 calc R . .
C2 C 0.7698(4) 0.5961(3) 0.2329(3) 0.0237(12) Uani 1 d . . .
H2A H 0.7349 0.6081 0.2682 0.028 Uiso 1 calc R . .
C3 C 0.8885(4) 0.4018(3) 0.1619(3) 0.0278(13) Uani 1 d . . .
H3A H 0.8960 0.3489 0.1699 0.033 Uiso 1 calc R . .
C4 C 0.9734(4) 0.5140(3) 0.0278(3) 0.0231(12) Uani 1 d . . .
O7 O 1.0216(3) 0.5306(2) 0.08368(17) 0.0231(8) Uani 1 d . . .
O8 O 0.8825(3) 0.5174(2) 0.01618(17) 0.0253(9) Uani 1 d . . .
O1 O 1.3010(3) 0.8355(2) 0.2132(2) 0.0347(10) Uani 1 d . . .
C11 C 1.0432(4) 0.7239(3) 0.1479(2) 0.0223(12) Uani 1 d . . .
C12 C 1.0427(4) 0.8030(3) 0.1545(3) 0.0278(13) Uani 1 d . . .
H12A H 0.9847 0.8302 0.1447 0.033 Uiso 1 calc R . .
C13 C 1.1277(4) 0.8421(3) 0.1755(3) 0.0290(13) Uani 1 d . . .
H13A H 1.1271 0.8958 0.1790 0.035 Uiso 1 calc R . .
C14 C 1.2135(4) 0.8026(3) 0.1915(3) 0.0259(13) Uani 1 d . . .
C15 C 1.2137(4) 0.7234(3) 0.1851(3) 0.0325(14) Uani 1 d . . .
H15A H 1.2716 0.6961 0.1956 0.039 Uiso 1 calc R . .
C16 C 1.1299(4) 0.6846(3) 0.1634(3) 0.0313(14) Uani 1 d . . .
H16A H 1.1312 0.6309 0.1590 0.038 Uiso 1 calc R . .
C17 C 1.3040(5) 0.9168(4) 0.2181(4) 0.0437(17) Uani 1 d . . .
H17A H 1.3692 0.9331 0.2338 0.066 Uiso 1 calc R . .
H17B H 1.2611 0.9337 0.2491 0.066 Uiso 1 calc R . .
H17C H 1.2838 0.9390 0.1746 0.066 Uiso 1 calc R . .
O2 O 0.5940(4) 0.7379(3) -0.1819(3) 0.081(2) Uani 1 d . . .
C21 C 0.7560(4) 0.6865(3) 0.0006(3) 0.0237(12) Uani 1 d . . .
C22 C 0.7956(5) 0.7206(4) -0.0524(3) 0.0392(16) Uani 1 d . . .
H22A H 0.8619 0.7317 -0.0475 0.047 Uiso 1 calc R . .
C23 C 0.7395(5) 0.7381(4) -0.1115(3) 0.0495(19) Uani 1 d . . .
H23A H 0.7671 0.7614 -0.1464 0.059 Uiso 1 calc R . .
C24 C 0.6428(5) 0.7212(4) -0.1190(3) 0.0440(17) Uani 1 d . . .
C25 C 0.6020(4) 0.6886(3) -0.0682(3) 0.0365(15) Uani 1 d . . .
H25A H 0.5356 0.6780 -0.0735 0.044 Uiso 1 calc R . .
C26 C 0.6591(4) 0.6709(3) -0.0083(3) 0.0311(14) Uani 1 d . . .
H26A H 0.6307 0.6479 0.0264 0.037 Uiso 1 calc R . .
C27 C 0.5100(5) 0.7009(5) -0.2022(4) 0.060(2) Uani 1 d . . .
H27A H 0.4844 0.7182 -0.2465 0.090 Uiso 1 calc R . .
H27B H 0.4639 0.7120 -0.1715 0.090 Uiso 1 calc R . .
H27C H 0.5215 0.6461 -0.2029 0.090 Uiso 1 calc R . .
O3 O 1.0561(4) 0.6535(4) 0.4964(2) 0.0709(18) Uani 1 d . . .
C31 C 0.9113(4) 0.6153(3) 0.3075(3) 0.0247(13) Uani 1 d . . .
C32 C 0.9925(4) 0.6618(3) 0.3150(3) 0.0279(13) Uani 1 d . . .
H32A H 1.0133 0.6846 0.2772 0.033 Uiso 1 calc R . .
C33 C 1.0431(5) 0.6749(4) 0.3773(3) 0.0399(16) Uani 1 d . . .
H33A H 1.0984 0.7060 0.3819 0.048 Uiso 1 calc R . .
C34 C 1.0118(5) 0.6421(4) 0.4328(3) 0.0414(17) Uani 1 d . . .
C35 C 0.9320(5) 0.5958(4) 0.4256(3) 0.0470(18) Uani 1 d . . .
H35A H 0.9109 0.5733 0.4634 0.056 Uiso 1 calc R . .
C36 C 0.8824(4) 0.5820(4) 0.3631(3) 0.0348(15) Uani 1 d . . .
H36A H 0.8284 0.5495 0.3587 0.042 Uiso 1 calc R . .
C37 C 1.1411(7) 0.6997(8) 0.5039(4) 0.109(5) Uani 1 d . . .
H37A H 1.1660 0.7038 0.5508 0.163 Uiso 1 calc R . .
H37B H 1.1258 0.7504 0.4859 0.163 Uiso 1 calc R . .
H37C H 1.1893 0.6762 0.4800 0.163 Uiso 1 calc R . .
O4 O 0.3219(3) 0.5527(3) 0.1566(3) 0.0619(15) Uani 1 d . . .
C41 C 0.6208(4) 0.5717(3) 0.1679(3) 0.0238(12) Uani 1 d . . .
C42 C 0.5720(4) 0.5180(3) 0.1261(3) 0.0336(14) Uani 1 d . . .
H42A H 0.6073 0.4862 0.1006 0.040 Uiso 1 calc R . .
C43 C 0.4726(4) 0.5096(4) 0.1204(3) 0.0396(16) Uani 1 d . . .
H43A H 0.4414 0.4729 0.0911 0.048 Uiso 1 calc R . .
C44 C 0.4205(4) 0.5551(4) 0.1576(3) 0.0397(16) Uani 1 d . . .
C45 C 0.4679(5) 0.6103(4) 0.1986(4) 0.0509(19) Uani 1 d . . .
H45A H 0.4323 0.6424 0.2236 0.061 Uiso 1 calc R . .
C46 C 0.5667(4) 0.6193(4) 0.2033(3) 0.0400(16) Uani 1 d . . .
H46A H 0.5973 0.6579 0.2306 0.048 Uiso 1 calc R . .
C47 C 0.2745(5) 0.4841(4) 0.1374(4) 0.060(2) Uani 1 d . . .
H47A H 0.2059 0.4902 0.1389 0.091 Uiso 1 calc R . .
H47B H 0.2991 0.4434 0.1677 0.091 Uiso 1 calc R . .
H47C H 0.2856 0.4710 0.0924 0.091 Uiso 1 calc R . .
O5 O 1.2734(4) 0.3496(3) 0.3637(3) 0.0760(17) Uani 1 d . . .
C51 C 1.0361(4) 0.4219(3) 0.2323(3) 0.0270(13) Uani 1 d . . .
C52 C 1.0736(5) 0.4641(4) 0.2881(3) 0.0400(16) Uani 1 d . . .
H52A H 1.0441 0.5106 0.2974 0.048 Uiso 1 calc R . .
C53 C 1.1526(5) 0.4395(4) 0.3297(4) 0.0506(19) Uani 1 d . . .
H53A H 1.1763 0.4689 0.3671 0.061 Uiso 1 calc R . .
C54 C 1.1976(5) 0.3714(4) 0.3167(4) 0.0473(18) Uani 1 d . . .
C55 C 1.1641(5) 0.3296(4) 0.2615(4) 0.0460(17) Uani 1 d . . .
H55A H 1.1945 0.2835 0.2525 0.055 Uiso 1 calc R . .
C56 C 1.0844(5) 0.3556(4) 0.2184(3) 0.0434(17) Uani 1 d . . .
H56A H 1.0633 0.3277 0.1795 0.052 Uiso 1 calc R . .
C57 C 1.3198(7) 0.2853(6) 0.3513(5) 0.093(3) Uani 1 d . . .
H57A H 1.3711 0.2758 0.3873 0.140 Uiso 1 calc R . .
H57B H 1.3469 0.2907 0.3098 0.140 Uiso 1 calc R . .
H57C H 1.2750 0.2426 0.3478 0.140 Uiso 1 calc R . .
O6 O 0.5793(4) 0.2010(3) -0.0137(3) 0.0599(14) Uani 1 d . . .
C61 C 0.7512(4) 0.3704(3) 0.0867(3) 0.0274(13) Uani 1 d . . .
C62 C 0.7211(5) 0.3783(4) 0.0192(3) 0.0367(15) Uani 1 d . . .
H62A H 0.7405 0.4215 -0.0034 0.044 Uiso 1 calc R . .
C63 C 0.6631(5) 0.3238(4) -0.0154(3) 0.0443(17) Uani 1 d . . .
H63A H 0.6429 0.3306 -0.0612 0.053 Uiso 1 calc R . .
C64 C 0.6346(4) 0.2601(4) 0.0161(3) 0.0384(16) Uani 1 d . . .
C65 C 0.6629(5) 0.2520(4) 0.0837(4) 0.0461(18) Uani 1 d . . .
H65A H 0.6433 0.2086 0.1060 0.055 Uiso 1 calc R . .
C66 C 0.7197(5) 0.3070(3) 0.1190(3) 0.0370(15) Uani 1 d . . .
H66A H 0.7370 0.3013 0.1652 0.044 Uiso 1 calc R . .
C67 C 0.5720(7) 0.1965(6) -0.0838(4) 0.085(3) Uani 1 d . . .
H67A H 0.5317 0.1532 -0.0993 0.127 Uiso 1 calc R . .
H67B H 0.6357 0.1898 -0.0970 0.127 Uiso 1 calc R . .
H67C H 0.5435 0.2433 -0.1032 0.127 Uiso 1 calc R . .
C1S C 0.6397(17) 0.9106(13) -0.0331(11) 0.121(7) Uiso 0.594(5) d PD A 1
Cl1S Cl 0.5778(8) 0.9175(5) -0.1136(4) 0.172(2) Uani 0.594(5) d PD A 1
Cl2S Cl 0.7039(7) 0.9950(5) -0.0147(4) 0.172(2) Uani 0.594(5) d PD A 1
C2S C 0.515(2) 0.925(2) -0.085(2) 0.121(7) Uiso 0.272(5) d PD B 2
Cl3S Cl 0.4387(17) 0.9814(11) -0.1374(8) 0.172(2) Uani 0.272(5) d PD B 2
Cl4S Cl 0.6268(15) 0.9649(11) -0.0684(8) 0.172(2) Uani 0.272(5) d PD B 2
C3S C 0.408(6) 0.961(5) -0.144(4) 0.121(7) Uiso 0.134(5) d PD C 3
Cl5S Cl 0.430(3) 1.0379(18) -0.1952(15) 0.172(2) Uani 0.134(5) d PD C 3
Cl6S Cl 0.304(3) 0.9146(18) -0.1774(15) 0.172(2) Uani 0.134(5) d PD C 3

loop_
_atom_site_aniso_label
_atom_site_aniso_U_11
_atom_site_aniso_U_22
_atom_site_aniso_U_33
_atom_site_aniso_U_23
_atom_site_aniso_U_13
_atom_site_aniso_U_12
Mo1 0.0185(3) 0.0258(3) 0.0182(3) -0.00209(19) -0.00112(19) -0.00143(19)
Mo2 0.0182(3) 0.0269(3) 0.0186(3) -0.0028(2) -0.0004(2) -0.0021(2)
N1 0.019(2) 0.027(3) 0.023(2) 0.001(2) -0.002(2) -0.003(2)
N2 0.023(3) 0.028(3) 0.022(2) 0.001(2) -0.003(2) -0.002(2)
N3 0.025(3) 0.025(3) 0.023(3) -0.001(2) 0.002(2) 0.003(2)
N4 0.017(2) 0.024(2) 0.024(3) -0.0007(19) 0.000(2) -0.0036(19)
N5 0.028(3) 0.023(2) 0.025(3) -0.002(2) 0.001(2) -0.005(2)
N6 0.022(3) 0.030(3) 0.019(2) -0.004(2) 0.000(2) 0.001(2)
C1 0.024(3) 0.029(3) 0.023(3) 0.001(2) 0.002(3) -0.004(3)
C2 0.021(3) 0.028(3) 0.021(3) -0.002(2) 0.003(2) 0.000(2)
C3 0.033(3) 0.019(3) 0.031(3) -0.001(3) 0.005(3) 0.001(3)
C4 0.026(3) 0.023(3) 0.020(3) 0.001(2) 0.002(2) -0.006(2)
O7 0.020(2) 0.030(2) 0.019(2) -0.0041(16) -0.0006(16) -0.0022(16)
O8 0.021(2) 0.033(2) 0.022(2) -0.0027(17) 0.0027(16) -0.0007(17)
O1 0.026(2) 0.037(2) 0.038(2) -0.0088(19) -0.0099(18) -0.0055(19)
C11 0.022(3) 0.026(3) 0.017(3) -0.002(2) -0.002(2) -0.006(2)
C12 0.024(3) 0.032(3) 0.027(3) -0.006(3) -0.001(2) 0.001(3)
C13 0.031(3) 0.024(3) 0.032(3) -0.006(3) 0.002(3) -0.007(3)
C14 0.023(3) 0.032(3) 0.021(3) -0.001(2) -0.005(2) -0.003(3)
C15 0.024(3) 0.029(3) 0.042(4) 0.004(3) -0.008(3) 0.005(3)
C16 0.025(3) 0.025(3) 0.042(4) -0.002(3) -0.004(3) -0.002(3)
C17 0.032(4) 0.037(4) 0.058(4) -0.010(3) -0.007(3) -0.011(3)
O2 0.082(4) 0.083(4) 0.064(4) 0.042(3) -0.046(3) -0.036(3)
C21 0.022(3) 0.020(3) 0.029(3) -0.005(2) 0.001(2) -0.002(2)
C22 0.027(3) 0.050(4) 0.038(4) 0.007(3) -0.002(3) -0.006(3)
C23 0.048(4) 0.064(5) 0.032(4) 0.018(3) -0.012(3) -0.019(4)
C24 0.047(4) 0.038(4) 0.039(4) 0.015(3) -0.021(3) -0.006(3)
C25 0.023(3) 0.037(4) 0.046(4) -0.004(3) -0.009(3) -0.003(3)
C26 0.029(4) 0.033(3) 0.030(3) -0.001(3) 0.000(3) 0.000(3)
C27 0.048(5) 0.081(6) 0.045(4) 0.012(4) -0.015(4) -0.017(4)
O3 0.061(3) 0.127(5) 0.022(2) -0.003(3) -0.005(2) -0.049(3)
C31 0.025(3) 0.030(3) 0.020(3) -0.005(2) 0.003(2) 0.002(3)
C32 0.032(3) 0.034(3) 0.016(3) -0.002(2) 0.000(2) -0.009(3)
C33 0.035(4) 0.053(4) 0.032(4) -0.006(3) 0.004(3) -0.020(3)
C34 0.034(4) 0.067(5) 0.021(3) -0.006(3) -0.003(3) -0.016(3)
C35 0.044(4) 0.071(5) 0.026(4) 0.003(3) 0.007(3) -0.013(4)
C36 0.029(3) 0.050(4) 0.025(3) -0.006(3) 0.001(3) -0.013(3)
C37 0.068(6) 0.221(14) 0.035(5) -0.014(6) -0.004(4) -0.083(8)
O4 0.023(3) 0.052(3) 0.109(5) -0.024(3) 0.001(3) -0.001(2)
C41 0.024(3) 0.024(3) 0.023(3) 0.001(2) 0.000(2) -0.003(2)
C42 0.025(3) 0.036(3) 0.039(4) -0.010(3) 0.002(3) -0.001(3)
C43 0.031(4) 0.034(4) 0.051(4) -0.010(3) -0.007(3) -0.005(3)
C44 0.023(3) 0.042(4) 0.053(4) -0.002(3) -0.003(3) 0.001(3)
C45 0.033(4) 0.051(4) 0.068(5) -0.026(4) 0.003(3) 0.005(3)
C46 0.028(4) 0.040(4) 0.050(4) -0.017(3) -0.004(3) 0.004(3)
C47 0.026(4) 0.060(5) 0.094(6) -0.014(4) 0.002(4) -0.006(3)
O5 0.053(3) 0.063(4) 0.104(5) 0.010(3) -0.023(3) 0.018(3)
C51 0.022(3) 0.024(3) 0.033(3) 0.006(3) -0.002(3) -0.003(2)
C52 0.037(4) 0.030(3) 0.047(4) 0.001(3) -0.013(3) 0.000(3)
C53 0.048(4) 0.041(4) 0.055(5) -0.005(3) -0.022(4) -0.002(3)
C54 0.031(4) 0.043(4) 0.062(5) 0.009(4) -0.019(3) 0.002(3)
C55 0.033(4) 0.039(4) 0.066(5) 0.005(4) 0.005(3) 0.011(3)
C56 0.037(4) 0.054(4) 0.039(4) -0.005(3) 0.002(3) 0.006(3)
C57 0.071(7) 0.103(8) 0.103(8) 0.022(7) 0.002(6) 0.014(6)
O6 0.059(3) 0.062(3) 0.059(3) -0.028(3) 0.010(3) -0.027(3)
C61 0.025(3) 0.025(3) 0.031(3) -0.006(3) 0.001(3) -0.001(2)
C62 0.041(4) 0.033(3) 0.032(4) 0.002(3) -0.009(3) -0.001(3)
C63 0.048(4) 0.045(4) 0.036(4) -0.005(3) -0.008(3) -0.006(3)
C64 0.029(3) 0.043(4) 0.044(4) -0.022(3) 0.008(3) -0.011(3)
C65 0.046(4) 0.042(4) 0.054(5) -0.014(3) 0.018(3) -0.018(3)
C66 0.040(4) 0.039(4) 0.035(4) -0.007(3) 0.013(3) -0.010(3)
C67 0.090(7) 0.087(7) 0.072(6) -0.033(5) -0.012(5) -0.028(6)
Cl1S 0.256(7) 0.148(4) 0.112(3) 0.005(3) 0.017(4) 0.024(4)
Cl2S 0.256(7) 0.148(4) 0.112(3) 0.005(3) 0.017(4) 0.024(4)
Cl3S 0.256(7) 0.148(4) 0.112(3) 0.005(3) 0.017(4) 0.024(4)
Cl4S 0.256(7) 0.148(4) 0.112(3) 0.005(3) 0.017(4) 0.024(4)
Cl5S 0.256(7) 0.148(4) 0.112(3) 0.005(3) 0.017(4) 0.024(4)
Cl6S 0.256(7) 0.148(4) 0.112(3) 0.005(3) 0.017(4) 0.024(4)

loop_
_atom_type_symbol
_atom_type_description
_atom_type_scat_dispersion_real
_atom_type_scat_dispersion_imag
_atom_type_scat_source
C C 0.0033 0.0016 'International Tables Vol C Tables 4.2.6.8 and 6.1.1.4'
H H 0.0000 0.0000 'International Tables Vol C Tables 4.2.6.8 and 6.1.1.4'
N N 0.0061 0.0033 'International Tables Vol C Tables 4.2.6.8 and 6.1.1.4'
O O 0.0106 0.0060 'International Tables Vol C Tables 4.2.6.8 and 6.1.1.4'
Mo Mo -1.6832 0.6857 'International Tables Vol C Tables 4.2.6.8 and 6.1.1.4'
Cl Cl 0.1484 0.1585 'International Tables Vol C Tables 4.2.6.8 and 6.1.1.4'

loop_
_geom_angle_atom_site_label_1
_geom_angle_atom_site_label_2
_geom_angle_atom_site_label_3
_geom_angle
_geom_angle_site_symmetry_3
_geom_angle_publ_flag
Mo2 Mo1 N5 94.13(13) . y
Mo2 Mo1 N1 94.21(12) . y
N5 Mo1 N1 168.12(17) . y
Mo2 Mo1 N3 92.04(12) . y
N5 Mo1 N3 93.53(17) . y
N1 Mo1 N3 94.61(17) . y
Mo2 Mo1 O7 90.91(9) . y
N5 Mo1 O7 85.10(16) . y
N1 Mo1 O7 86.32(15) . y
N3 Mo1 O7 176.83(15) . y
Mo1 Mo2 O8 93.13(10) . y
Mo1 Mo2 N4 93.53(12) . y
O8 Mo2 N4 173.24(15) . y
Mo1 Mo2 N2 91.31(12) . y
O8 Mo2 N2 85.57(15) . y
N4 Mo2 N2 95.41(17) . y
Mo1 Mo2 N6 91.24(12) . y
O8 Mo2 N6 84.82(15) . y
N4 Mo2 N6 93.90(16) . y
N2 Mo2 N6 170.18(16) . y
C1 N1 C11 120.7(5) . ?
C1 N1 Mo1 116.3(4) . ?
C11 N1 Mo1 122.6(3) . ?
C1 N2 C21 117.6(5) . ?
C1 N2 Mo2 117.4(4) . ?
C21 N2 Mo2 121.7(3) . ?
C2 N3 C31 117.9(4) . ?
C2 N3 Mo1 117.9(4) . ?
C31 N3 Mo1 123.7(3) . ?
C2 N4 C41 117.3(4) . ?
C2 N4 Mo2 116.3(3) . ?
C41 N4 Mo2 126.5(3) . ?
C3 N5 C51 120.2(5) . ?
C3 N5 Mo1 116.6(4) . ?
C51 N5 Mo1 121.6(3) . ?
C3 N6 C61 117.5(5) . ?
C3 N6 Mo2 116.7(4) . ?
C61 N6 Mo2 125.2(4) . ?
N1 C1 N2 120.3(5) . ?
N3 C2 N4 120.2(5) . ?
N5 C3 N6 120.8(5) . ?
O8 C4 O7 124.1(5) . ?
O8 C4 C4 117.2(6) 3_765 ?
O7 C4 C4 118.7(6) 3_765 ?
C4 O7 Mo1 116.1(3) . ?
C4 O8 Mo2 115.7(3) . ?
C14 O1 C17 117.2(5) . ?
C12 C11 C16 118.9(5) . ?
C12 C11 N1 123.2(5) . ?
C16 C11 N1 117.9(5) . ?
C11 C12 C13 120.2(5) . ?
C14 C13 C12 120.6(5) . ?
O1 C14 C15 115.7(5) . ?
O1 C14 C13 125.2(5) . ?
C15 C14 C13 119.1(5) . ?
C16 C15 C14 120.5(5) . ?
C15 C16 C11 120.7(5) . ?
C27 O2 C24 118.7(6) . ?
C26 C21 C22 117.7(5) . ?
C26 C21 N2 120.6(5) . ?
C22 C21 N2 121.6(5) . ?
C23 C22 C21 121.3(6) . ?
C24 C23 C22 119.5(6) . ?
C25 C24 C23 120.6(6) . ?
C25 C24 O2 124.8(6) . ?
C23 C24 O2 114.7(6) . ?
C24 C25 C26 119.8(6) . ?
C21 C26 C25 121.1(6) . ?
C34 O3 C37 116.8(5) . ?
C36 C31 C32 118.8(5) . ?
C36 C31 N3 122.3(5) . ?
C32 C31 N3 118.8(5) . ?
C33 C32 C31 120.8(5) . ?
C34 C33 C32 119.5(6) . ?
C35 C34 O3 116.7(6) . ?
C35 C34 C33 119.9(6) . ?
O3 C34 C33 123.4(6) . ?
C34 C35 C36 120.4(6) . ?
C31 C36 C35 120.6(6) . ?
C44 O4 C47 117.9(5) . ?
C42 C41 C46 117.6(5) . ?
C42 C41 N4 119.6(5) . ?
C46 C41 N4 122.8(5) . ?
C41 C42 C43 122.2(6) . ?
C44 C43 C42 119.4(6) . ?
C43 C44 O4 125.3(6) . ?
C43 C44 C45 119.1(6) . ?
O4 C44 C45 115.6(6) . ?
C44 C45 C46 121.2(6) . ?
C41 C46 C45 120.4(6) . ?
C57 O5 C54 116.8(7) . ?
C56 C51 C52 117.6(6) . ?
C56 C51 N5 124.0(5) . ?
C52 C51 N5 118.4(5) . ?
C53 C52 C51 121.5(6) . ?
C52 C53 C54 120.3(6) . ?
C55 C54 O5 124.5(6) . ?
C55 C54 C53 119.7(6) . ?
O5 C54 C53 115.7(6) . ?
C54 C55 C56 120.0(6) . ?
C51 C56 C55 120.8(6) . ?
C64 O6 C67 116.5(6) . ?
C62 C61 C66 118.1(5) . ?
C62 C61 N6 119.2(5) . ?
C66 C61 N6 122.6(5) . ?
C61 C62 C63 121.1(6) . ?
C64 C63 C62 120.7(6) . ?
C63 C64 O6 125.7(6) . ?
C63 C64 C65 118.8(6) . ?
O6 C64 C65 115.6(6) . ?
C64 C65 C66 120.9(6) . ?
C65 C66 C61 120.4(6) . ?
Cl2S C1S Cl1S 108.8(13) . ?
Cl4S C2S Cl3S 112(2) . ?
Cl6S C3S Cl5S 110(2) . ?

loop_
_geom_bond_atom_site_label_1
_geom_bond_atom_site_label_2
_geom_bond_distance
_geom_bond_site_symmetry_2
_geom_bond_publ_flag
Mo1 Mo2 2.0900(7) . y
Mo1 N5 2.119(4) . y
Mo1 N1 2.130(4) . y
Mo1 N3 2.137(4) . y
Mo1 O7 2.145(3) . y
Mo2 O8 2.115(3) . y
Mo2 N4 2.135(4) . y
Mo2 N2 2.155(4) . y
Mo2 N6 2.168(5) . y
N1 C1 1.320(7) . ?
N1 C11 1.431(7) . ?
N2 C1 1.327(7) . ?
N2 C21 1.421(7) . ?
N3 C2 1.318(7) . ?
N3 C31 1.430(7) . ?
N4 C2 1.335(7) . ?
N4 C41 1.425(7) . ?
N5 C3 1.314(7) . ?
N5 C51 1.431(7) . ?
N6 C3 1.323(7) . ?
N6 C61 1.435(7) . ?
C4 O8 1.266(6) . ?
C4 O7 1.272(6) . ?
C4 C4 1.508(11) 3_765 ?
O1 C14 1.373(7) . ?
O1 C17 1.421(7) . ?
C11 C12 1.385(8) . ?
C11 C16 1.395(8) . ?
C12 C13 1.391(8) . ?
C13 C14 1.386(8) . ?
C14 C15 1.386(8) . ?
C15 C16 1.377(8) . ?
O2 C27 1.357(8) . ?
O2 C24 1.395(8) . ?
C21 C26 1.372(8) . ?
C21 C22 1.402(8) . ?
C22 C23 1.378(9) . ?
C23 C24 1.373(10) . ?
C24 C25 1.364(9) . ?
C25 C26 1.397(8) . ?
O3 C34 1.371(7) . ?
O3 C37 1.429(9) . ?
C31 C36 1.372(8) . ?
C31 C32 1.389(8) . ?
C32 C33 1.384(8) . ?
C33 C34 1.380(9) . ?
C34 C35 1.370(9) . ?
C35 C36 1.382(9) . ?
O4 C44 1.378(8) . ?
O4 C47 1.400(8) . ?
C41 C42 1.382(8) . ?
C41 C46 1.383(8) . ?
C42 C43 1.390(8) . ?
C43 C44 1.368(9) . ?
C44 C45 1.383(9) . ?
C45 C46 1.384(9) . ?
O5 C57 1.335(11) . ?
O5 C54 1.383(8) . ?
C51 C56 1.386(9) . ?
C51 C52 1.393(8) . ?
C52 C53 1.369(9) . ?
C53 C54 1.385(10) . ?
C54 C55 1.365(10) . ?
C55 C56 1.401(9) . ?
O6 C64 1.379(7) . ?
O6 C67 1.409(10) . ?
C61 C62 1.382(8) . ?
C61 C66 1.385(8) . ?
C62 C63 1.382(9) . ?
C63 C64 1.367(9) . ?
C64 C65 1.380(10) . ?
C65 C66 1.384(9) . ?
C1S Cl2S 1.74(2) . ?
C1S Cl1S 1.75(2) . ?
C2S Cl4S 1.70(3) . ?
C2S Cl3S 1.71(3) . ?
C3S Cl6S 1.73(3) . ?
C3S Cl5S 1.73(3) . ?
